data_7115272
loop_
_publ_author_name
'Michael R. Gau'
'Clifton R. Hamilton'
'Michael J. Zdilla'

_publ_section_title
;
 Preparation of a 'twisted basket'Mn4N8 cluster: a two-hydrogen-atom
 reduced analogue of the Mn4N8 pinned butterfly
;
_journal_name_full Chem.Commun.
_journal_page_first 7780
_journal_paper_doi 10.1039/C4CC02872D
_journal_volume 50
_journal_year 2014
_chemical_formula_moiety 'C72 H72 Cl8 Mn4 N12'
_chemical_formula_sum 'C72 H72 Cl8 Mn4 N12'
_chemical_formula_weight 1608.77
_chemical_name_systematic
;
 ?
;
_space_group_crystal_system tetragonal
_space_group_IT_number 142
_space_group_name_Hall '-I 4bd 2c'
_space_group_name_H-M_alt 'I 41/a c d'
_symmetry_space_group_name_Hall '-I 4bd 2c'
_symmetry_space_group_name_H-M 'I 41/a c d :2'
_atom_sites_solution_hydrogens geom
_audit_creation_method SHELXL-2013
_cell_angle_alpha 90
_cell_angle_beta 90
_cell_angle_gamma 90
_cell_formula_units_Z 8
_cell_length_a 18.311(4)
_cell_length_b 18.311(4)
_cell_length_c 47.150(11)
_cell_measurement_reflns_used 9957
_cell_measurement_temperature 100(2)
_cell_measurement_theta_max 26.332
_cell_measurement_theta_min 2.416
_cell_volume 15809(6)
_computing_cell_refinement 'SAINT (Bruker-AXS)'
_computing_data_collection 'COSMO (Bruker-AXS)'
_computing_data_reduction 'SADABS (Bruker-AXS)'
_computing_molecular_graphics XL
_computing_publication_material 'APEX2 Report Generator (Bruker-AXS)'
_computing_structure_refinement 'SHELXL-97 (Sheldrick, 2008)'
_computing_structure_solution 'SHELXS-97 (Sheldrick, 2008)'
_diffrn_ambient_temperature 100(2)
_diffrn_measured_fraction_theta_full 0.998
_diffrn_measured_fraction_theta_max 0.990
_diffrn_radiation_type MoK\a
_diffrn_radiation_wavelength 0.71073
_diffrn_reflns_av_R_equivalents 0.0401
_diffrn_reflns_av_unetI/netI 0.0302
_diffrn_reflns_Laue_measured_fraction_full 0.998
_diffrn_reflns_Laue_measured_fraction_max 0.990
_diffrn_reflns_limit_h_max 22
_diffrn_reflns_limit_h_min -22
_diffrn_reflns_limit_k_max 22
_diffrn_reflns_limit_k_min -22
_diffrn_reflns_limit_l_max 49
_diffrn_reflns_limit_l_min -59
_diffrn_reflns_number 24305
_diffrn_reflns_point_group_measured_fraction_full 0.998
_diffrn_reflns_point_group_measured_fraction_max 0.990
_diffrn_reflns_theta_full 25.242
_diffrn_reflns_theta_max 26.671
_diffrn_reflns_theta_min 2.386
_exptl_absorpt_coefficient_mu 0.942
_exptl_absorpt_correction_T_max 0.7454
_exptl_absorpt_correction_T_min 0.5503
_exptl_absorpt_correction_type multi-scan
_exptl_absorpt_process_details
;
26149 Corrected reflections written to file 
 Estimated minimum and maximum transmission:  0.5503  0.7454
 The ratio of these values is more reliable than their absolute values!
 Additional spherical absorption correction applied with mu*r =  0.2000
 Lambda/2 correction factor = 0.0015
;
_exptl_crystal_colour red/orange
_exptl_crystal_density_diffrn 1.352
_exptl_crystal_description block
_exptl_crystal_F_000 6592
_exptl_crystal_size_max 0.140
_exptl_crystal_size_mid 0.120
_exptl_crystal_size_min 0.080
_refine_diff_density_max 0.490
_refine_diff_density_min -0.553
_refine_diff_density_rms 0.057
_refine_ls_extinction_method none
_refine_ls_goodness_of_fit_ref 1.048
_refine_ls_hydrogen_treatment constr
_refine_ls_matrix_type full
_refine_ls_number_parameters 273
_refine_ls_number_reflns 4129
_refine_ls_number_restraints 0
_refine_ls_restrained_S_all 1.048
_refine_ls_R_factor_all 0.0647
_refine_ls_R_factor_gt 0.0471
_refine_ls_shift/su_max 0.002
_refine_ls_shift/su_mean 0.000
_refine_ls_structure_factor_coef Fsqd
_refine_ls_weighting_details 'w=1/[\s^2^(Fo^2^)+(0.0494P)^2^+41.9246P] where P=(Fo^2^+2Fc^2^)/3'
_refine_ls_weighting_scheme calc
_refine_ls_wR_factor_gt 0.1138
_refine_ls_wR_factor_ref 0.1310
_reflns_Friedel_coverage 0.000
_reflns_number_gt 3268
_reflns_number_total 4129
_reflns_threshold_expression 'I > 2\s(I)'
_cod_data_source_file c4cc02872d2.cif
_cod_data_source_block 3tetragonalI
_cod_original_cell_volume 15810(8)
_cod_database_code 7115272
_shelx_space_group_comment
;
The symmetry employed for this shelxl refinement is uniquely defined
by the following loop, which should always be used as a source of
symmetry information in preference to the above space-group names.
They are only intended as comments.
;
_shelx_estimated_absorpt_t_min 0.879
_shelx_estimated_absorpt_t_max 0.928
_shelxl_version_number 2013-3

loop_
_space_group_symop_operation_xyz
'x, y, z'
'-x+1/2, -y, z+1/2'
'-y+1/4, x+3/4, z+1/4'
'y+1/4, -x+1/4, z+3/4'
'-x+1/2, y, -z'
'x, -y, -z+1/2'
'y+1/4, x+3/4, -z+3/4'
'-y+1/4, -x+1/4, -z+1/4'
'x+1/2, y+1/2, z+1/2'
'-x+1, -y+1/2, z+1'
'-y+3/4, x+5/4, z+3/4'
'y+3/4, -x+3/4, z+5/4'
'-x+1, y+1/2, -z+1/2'
'x+1/2, -y+1/2, -z+1'
'y+3/4, x+5/4, -z+5/4'
'-y+3/4, -x+3/4, -z+3/4'
'-x, -y, -z'
'x-1/2, y, -z-1/2'
'y-1/4, -x-3/4, -z-1/4'
'-y-1/4, x-1/4, -z-3/4'
'x-1/2, -y, z'
'-x, y, z-1/2'
'-y-1/4, -x-3/4, z-3/4'
'y-1/4, x-1/4, z-1/4'
'-x+1/2, -y+1/2, -z+1/2'
'x, y+1/2, -z'
'y+1/4, -x-1/4, -z+1/4'
'-y+1/4, x+1/4, -z-1/4'
'x, -y+1/2, z+1/2'
'-x+1/2, y+1/2, z'
'-y+1/4, -x-1/4, z-1/4'
'y+1/4, x+1/4, z+1/4'

loop_
_atom_site_label
_atom_site_type_symbol
_atom_site_fract_x
_atom_site_fract_y
_atom_site_fract_z
_atom_site_U_iso_or_equiv
_atom_site_adp_type
_atom_site_occupancy
_atom_site_site_symmetry_order
_atom_site_calc_flag
_atom_site_refinement_flags_posn
_atom_site_refinement_flags_adp
_atom_site_refinement_flags_occupancy
_atom_site_disorder_assembly
_atom_site_disorder_group
Mn1 Mn 0.57842(2) 0.31514(2) 0.10082(2) 0.03475(14) Uani 1 1 d . . . . .
N4 N 0.48160(12) 0.37446(12) 0.11207(5) 0.0365(5) Uani 1 1 d . . . . .
H4B H 0.4459 0.3633 0.0966 0.044 Uiso 1 1 calc R U . . .
N3 N 0.53947(11) 0.25237(13) 0.06853(4) 0.0381(5) Uani 1 1 d . . . . .
C14 C 0.57289(14) 0.20631(15) 0.04971(5) 0.0372(6) Uani 1 1 d . . . . .
N2 N 0.65675(13) 0.39595(13) 0.08525(6) 0.0473(6) Uani 1 1 d . . . . .
C12 C 0.65052(15) 0.20737(16) 0.04788(6) 0.0404(6) Uani 1 1 d . . . . .
H12A H 0.6773 0.2409 0.0592 0.048 Uiso 1 1 calc R U . . .
C11 C 0.53627(17) 0.15742(16) 0.03161(6) 0.0459(7) Uani 1 1 d . . . . .
H11A H 0.4844 0.1564 0.0314 0.055 Uiso 1 1 calc R U . . .
C10 C 0.53578(16) 0.48625(16) 0.13000(6) 0.0472(7) Uani 1 1 d . . . . .
H10A H 0.5599 0.4586 0.1442 0.057 Uiso 1 1 calc R U . . .
C9 C 0.5753(2) 0.11051(19) 0.01399(7) 0.0580(8) Uani 1 1 d . . . . .
H9A H 0.5494 0.0772 0.0023 0.070 Uiso 1 1 calc R U . . .
C8 C 0.68750(17) 0.16083(17) 0.03010(6) 0.0486(7) Uani 1 1 d . . . . .
H8A H 0.7393 0.1626 0.0294 0.058 Uiso 1 1 calc R U . . .
C7 C 0.49143(14) 0.45110(14) 0.11084(6) 0.0385(6) Uani 1 1 d . . . . .
C13 C 0.65055(19) 0.11127(18) 0.01313(7) 0.0564(8) Uani 1 1 d . . . . .
H13A H 0.6765 0.0786 0.0012 0.068 Uiso 1 1 calc R U . . .
C6 C 0.5125(3) 0.6017(2) 0.10850(12) 0.0984(17) Uani 1 1 d . . . . .
H6A H 0.5196 0.6530 0.1078 0.118 Uiso 1 1 calc R U . . .
C5 C 0.4580(2) 0.4925(2) 0.09002(10) 0.0835(13) Uani 1 1 d . . . . .
H5A H 0.4275 0.4698 0.0763 0.100 Uiso 1 1 calc R U . . .
C3 C 0.5460(2) 0.56103(19) 0.12898(9) 0.0657(9) Uani 1 1 d . . . . .
H3B H 0.5764 0.5842 0.1426 0.079 Uiso 1 1 calc R U . . .
C2 C 0.4692(3) 0.5682(2) 0.08924(14) 0.126(2) Uani 1 1 d . . . . .
H2A H 0.4461 0.5964 0.0749 0.151 Uiso 1 1 calc R U . . .
C17 C 0.7468(4) 0.5091(3) 0.06920(13) 0.113(2) Uani 1 1 d . . . . .
H17A H 0.7766 0.5514 0.0677 0.136 Uiso 1 1 calc R U . A 1
C15 C 0.7777(5) 0.4421(6) 0.0787(2) 0.080(3) Uani 0.513(13) 1 d . . P B 1
H15A H 0.8289 0.4335 0.0793 0.096 Uiso 0.513(13) 1 calc R U P B 1
C4 C 0.7271(4) 0.3907(4) 0.0872(2) 0.055(2) Uani 0.513(13) 1 d . . P B 1
H4A H 0.7458 0.3469 0.0952 0.066 Uiso 0.513(13) 1 calc R U P B 1
C1 C 0.6320(7) 0.4573(6) 0.0700(3) 0.063(3) Uani 0.513(13) 1 d . . P B 1
H1A H 0.5818 0.4593 0.0650 0.076 Uiso 0.513(13) 1 calc R U P B 1
C16 C 0.6744(10) 0.5126(7) 0.0622(3) 0.077(4) Uani 0.513(13) 1 d . . P B 1
H16A H 0.6551 0.5532 0.0521 0.093 Uiso 0.513(13) 1 calc R U P B 1
C1A C 0.6483(10) 0.4290(12) 0.0647(4) 0.126(8) Uani 0.487(13) 1 d . . P B 2
H1AA H 0.6078 0.4166 0.0530 0.151 Uiso 0.487(13) 1 calc R U P B 2
C16A C 0.6948(15) 0.4877(15) 0.0554(4) 0.182(12) Uani 0.487(13) 1 d . . P B 2
H16B H 0.6844 0.5107 0.0378 0.219 Uiso 0.487(13) 1 calc R U P B 2
C4A C 0.7090(7) 0.4212(8) 0.1036(3) 0.096(5) Uani 0.487(13) 1 d . . P B 2
H4AA H 0.7161 0.3975 0.1213 0.115 Uiso 0.487(13) 1 calc R U P B 2
C15A C 0.7510(7) 0.4805(8) 0.0965(3) 0.108(6) Uani 0.487(13) 1 d . . P B 2
H15B H 0.7826 0.5019 0.1102 0.130 Uiso 0.487(13) 1 calc R U P B 2
Cl2 Cl 0.87224(14) 0.26260(11) 0.05310(3) 0.1673(10) Uani 1 1 d . . . . .
C21 C 0.8945(8) 0.2889(4) 0.02102(16) 0.107(4) Uani 0.724(16) 1 d . . P C 1
H21A H 0.8779 0.2519 0.0071 0.129 Uiso 0.724(16) 1 calc R U P C 1
H21B H 0.9483 0.2929 0.0196 0.129 Uiso 0.724(16) 1 calc R U P C 1
Cl1 Cl 0.8552(6) 0.3724(7) 0.01301(13) 0.217(3) Uani 0.724(16) 1 d . . P C 1
C21A C 0.836(2) 0.316(3) 0.0250(8) 0.19(3) Uani 0.276(16) 1 d . . P C 2
H21C H 0.8332 0.2836 0.0082 0.234 Uiso 0.276(16) 1 calc R U P C 2
H21D H 0.7847 0.3276 0.0302 0.234 Uiso 0.276(16) 1 calc R U P C 2
Cl1A Cl 0.8737(5) 0.3928(4) 0.01443(13) 0.080(3) Uani 0.276(16) 1 d . . P C 2

loop_
_atom_site_aniso_label
_atom_site_aniso_U_11
_atom_site_aniso_U_22
_atom_site_aniso_U_33
_atom_site_aniso_U_23
_atom_site_aniso_U_13
_atom_site_aniso_U_12
Mn1 0.0313(2) 0.0354(2) 0.0375(2) 0.00142(16) 0.00125(16) -0.00067(15)
N4 0.0348(11) 0.0358(11) 0.0388(11) 0.0008(9) -0.0012(9) 0.0021(9)
N3 0.0301(11) 0.0494(13) 0.0347(11) -0.0016(10) 0.0013(9) 0.0000(9)
C14 0.0391(13) 0.0440(14) 0.0285(12) 0.0048(11) 0.0011(11) 0.0023(11)
N2 0.0450(14) 0.0448(13) 0.0520(15) 0.0055(12) 0.0080(12) -0.0023(11)
C12 0.0415(14) 0.0445(15) 0.0351(13) 0.0060(12) 0.0032(11) 0.0009(12)
C11 0.0450(15) 0.0523(16) 0.0404(14) -0.0017(13) 0.0003(12) -0.0024(13)
C10 0.0491(16) 0.0485(16) 0.0440(15) 0.0016(13) 0.0031(13) -0.0077(13)
C9 0.069(2) 0.0566(19) 0.0485(17) -0.0110(15) 0.0020(16) -0.0032(16)
C8 0.0463(16) 0.0549(17) 0.0446(15) 0.0061(14) 0.0091(13) 0.0083(13)
C7 0.0362(13) 0.0354(13) 0.0439(14) 0.0035(11) 0.0010(11) 0.0028(11)
C13 0.063(2) 0.0556(19) 0.0506(17) -0.0069(15) 0.0135(16) 0.0088(16)
C6 0.087(3) 0.0401(19) 0.168(5) 0.012(3) -0.032(3) -0.0066(19)
C5 0.094(3) 0.052(2) 0.105(3) 0.018(2) -0.057(3) -0.007(2)
C3 0.066(2) 0.0523(19) 0.078(2) -0.0104(18) 0.0029(19) -0.0141(17)
C2 0.137(5) 0.056(2) 0.185(6) 0.047(3) -0.093(4) -0.009(3)
C17 0.129(5) 0.093(4) 0.116(4) 0.048(3) -0.018(4) -0.064(4)
C15 0.079(5) 0.080(6) 0.081(7) 0.011(5) 0.010(5) -0.041(5)
C4 0.055(4) 0.053(4) 0.058(5) 0.013(4) 0.002(3) -0.017(3)
C1 0.068(5) 0.061(6) 0.061(5) 0.024(4) 0.031(4) 0.020(5)
C16 0.112(9) 0.056(5) 0.063(6) 0.016(4) 0.041(6) 0.018(5)
C1A 0.136(14) 0.152(16) 0.090(10) 0.070(11) -0.057(10) -0.098(12)
C16A 0.19(2) 0.24(2) 0.110(13) 0.132(16) -0.055(14) -0.134(19)
C4A 0.082(7) 0.116(10) 0.089(8) 0.059(8) -0.040(7) -0.058(7)
C15A 0.097(8) 0.127(11) 0.101(9) 0.055(9) -0.043(7) -0.076(8)
Cl2 0.258(2) 0.1611(16) 0.0829(9) -0.0257(10) 0.0156(12) -0.1077(17)
C21 0.156(9) 0.091(5) 0.074(4) -0.028(4) 0.038(5) -0.035(6)
Cl1 0.199(6) 0.277(7) 0.174(4) -0.011(4) 0.026(4) 0.078(5)
C21A 0.13(3) 0.26(4) 0.19(3) 0.16(3) -0.09(2) -0.14(3)
Cl1A 0.087(4) 0.093(4) 0.060(3) 0.002(2) 0.026(2) -0.002(3)

loop_
_atom_type_symbol
_atom_type_description
_atom_type_scat_dispersion_real
_atom_type_scat_dispersion_imag
_atom_type_scat_source
C C 0.0033 0.0016 'International Tables Vol C Tables 4.2.6.8 and 6.1.1.4'
H H 0.0000 0.0000 'International Tables Vol C Tables 4.2.6.8 and 6.1.1.4'
N N 0.0061 0.0033 'International Tables Vol C Tables 4.2.6.8 and 6.1.1.4'
Mn Mn 0.3368 0.7283 'International Tables Vol C Tables 4.2.6.8 and 6.1.1.4'
Cl Cl 0.1484 0.1585 'International Tables Vol C Tables 4.2.6.8 and 6.1.1.4'

loop_
_geom_angle_atom_site_label_1
_geom_angle_atom_site_label_2
_geom_angle_atom_site_label_3
_geom_angle
_geom_angle_site_symmetry_1
_geom_angle_site_symmetry_3
N3 Mn1 N4 121.86(9) . 27_565
N3 Mn1 N4 100.44(8) . .
N4 Mn1 N4 109.17(7) 27_565 .
N3 Mn1 N2 111.13(9) . .
N4 Mn1 N2 106.79(9) 27_565 .
N4 Mn1 N2 106.39(9) . .
C7 N4 Mn1 118.60(17) . 20_656
C7 N4 Mn1 112.74(17) . .
Mn1 N4 Mn1 109.63(9) 20_656 .
C14 N3 N3 114.2(2) . 10_554
C14 N3 Mn1 132.52(17) . .
N3 N3 Mn1 112.54(14) 10_554 .
N3 C14 C11 124.9(2) . .
N3 C14 C12 118.5(2) . .
C11 C14 C12 116.6(3) . .
C1A N2 C4A 116.7(8) . .
C4 N2 C1 114.5(7) . .
C1A N2 Mn1 123.3(7) . .
C4 N2 Mn1 125.4(4) . .
C4A N2 Mn1 118.2(4) . .
C1 N2 Mn1 120.0(6) . .
C8 C12 C14 121.4(3) . .
C9 C11 C14 120.7(3) . .
C7 C10 C3 121.4(3) . .
C13 C9 C11 121.6(3) . .
C12 C8 C13 121.2(3) . .
C10 C7 C5 118.1(3) . .
C10 C7 N4 120.8(2) . .
C5 C7 N4 121.1(3) . .
C9 C13 C8 118.5(3) . .
C2 C6 C3 119.4(4) . .
C7 C5 C2 119.7(4) . .
C6 C3 C10 120.3(4) . .
C6 C2 C5 121.1(4) . .
C16A C17 C15A 114.5(8) . .
C16 C17 C15 120.2(7) . .
C4 C15 C17 114.3(8) . .
N2 C4 C15 126.8(8) . .
C16 C1 N2 124.2(13) . .
C1 C16 C17 117.6(12) . .
N2 C1A C16A 124.5(14) . .
C17 C16A C1A 122.8(13) . .
N2 C4A C15A 120.2(8) . .
C4A C15A C17 119.5(9) . .
Cl2 C21 Cl1 111.0(6) . .
Cl1A C21A Cl2 122.4(13) . .

loop_
_geom_bond_atom_site_label_1
_geom_bond_atom_site_label_2
_geom_bond_distance
_geom_bond_site_symmetry_2
Mn1 N3 2.037(2) .
Mn1 N4 2.122(2) 27_565
Mn1 N4 2.146(2) .
Mn1 N2 2.188(2) .
N4 C7 1.416(3) .
N4 Mn1 2.122(2) 20_656
N3 C14 1.369(3) .
N3 N3 1.448(4) 10_554
C14 C11 1.407(4) .
C14 C12 1.424(4) .
N2 C1A 1.155(15) .
N2 C4 1.295(8) .
N2 C4A 1.371(11) .
N2 C1 1.409(12) .
C12 C8 1.374(4) .
C11 C9 1.392(4) .
C10 C7 1.375(4) .
C10 C3 1.383(5) .
C9 C13 1.379(5) .
C8 C13 1.386(5) .
C7 C5 1.384(4) .
C6 C2 1.353(7) .
C6 C3 1.364(6) .
C5 C2 1.401(6) .
C17 C16A 1.22(2) .
C17 C16 1.37(2) .
C17 C15A 1.394(12) .
C17 C15 1.424(12) .
C15 C4 1.379(10) .
C1 C16 1.33(2) .
C1A C16A 1.44(2) .
C4A C15A 1.372(12) .
Cl2 C21 1.639(7) .
Cl2 C21A 1.78(3) .
C21 Cl1 1.731(11) .
C21A Cl1A 1.65(2) .

loop_
_geom_torsion_atom_site_label_1
_geom_torsion_atom_site_label_2
_geom_torsion_atom_site_label_3
_geom_torsion_atom_site_label_4
_geom_torsion
_geom_torsion_site_symmetry_1
N3 N3 C14 C11 -0.3(4) 10_554
Mn1 N3 C14 C11 168.7(2) .
N3 N3 C14 C12 179.4(2) 10_554
Mn1 N3 C14 C12 -11.6(4) .
N3 C14 C12 C8 177.8(3) .
C11 C14 C12 C8 -2.5(4) .
N3 C14 C11 C9 -177.3(3) .
C12 C14 C11 C9 3.0(4) .
C14 C11 C9 C13 -1.5(5) .
C14 C12 C8 C13 0.3(4) .
C3 C10 C7 C5 1.1(5) .
C3 C10 C7 N4 179.8(3) .
Mn1 N4 C7 C10 61.2(3) 20_656
Mn1 N4 C7 C10 -68.8(3) .
Mn1 N4 C7 C5 -120.1(3) 20_656
Mn1 N4 C7 C5 109.9(3) .
C11 C9 C13 C8 -0.7(5) .
C12 C8 C13 C9 1.3(5) .
C10 C7 C5 C2 -0.8(7) .
N4 C7 C5 C2 -179.5(5) .
C2 C6 C3 C10 0.1(8) .
C7 C10 C3 C6 -0.8(6) .
C3 C6 C2 C5 0.2(10) .
C7 C5 C2 C6 0.1(10) .
C16A C17 C15 C4 -40.8(15) .
C16 C17 C15 C4 -16.3(13) .
C15A C17 C15 C4 71.4(9) .
C1A N2 C4 C15 33.9(14) .
C4A N2 C4 C15 -80.7(11) .
C1 N2 C4 C15 7.7(12) .
Mn1 N2 C4 C15 -176.8(7) .
C17 C15 C4 N2 5.2(13) .
C1A N2 C1 C16 -82(2) .
C4 N2 C1 C16 -11.2(14) .
C4A N2 C1 C16 35.7(14) .
Mn1 N2 C1 C16 173.1(9) .
N2 C1 C16 C17 0.7(17) .
C16A C17 C16 C1 70(2) .
C15A C17 C16 C1 -40.1(15) .
C15 C17 C16 C1 13.5(16) .
C4 N2 C1A C16A -37(2) .
C4A N2 C1A C16A 9(3) .
C1 N2 C1A C16A 81(3) .
Mn1 N2 C1A C16A 173.2(18) .
C16 C17 C16A C1A -91(3) .
C15A C17 C16A C1A -10(3) .
C15 C17 C16A C1A 42(3) .
N2 C1A C16A C17 -2(4) .
C1A N2 C4A C15A -4(2) .
C4 N2 C4A C15A 78.3(14) .
C1 N2 C4A C15A -30.4(16) .
Mn1 N2 C4A C15A -168.7(11) .
N2 C4A C15A C17 -8(2) .
C16A C17 C15A C4A 14(2) .
C16 C17 C15A C4A 44.7(18) .
C15 C17 C15A C4A -70.7(14) .
C21A Cl2 C21 Cl1 29.1(15) .
C21 Cl2 C21A Cl1A -65(3) .
